data_7158123
loop_
_publ_author_name
'Kasatkina, Svetlana O.'
'Geyl, Kirill K.'
'Baykov, Sergey V.'
'Boyarskaya, Irina A.'
'Boyarskiy, Vadim P.'

_publ_section_title
;
 Catalyst-free synthesis of substituted pyridin-2-yl, quinolin-2-yl, and
 isoquinolin-1-yl carbamates from the corresponding hetaryl ureas and
 alcohols.
;
_journal_issue 27
_journal_name_full 'Organic &amp; biomolecular chemistry'
_journal_page_first 6059
_journal_page_last 6065
_journal_paper_doi 10.1039/d1ob00783a
_journal_volume 19
_journal_year 2021
_chemical_formula_moiety 'C13 H14 N2 O3'
_chemical_formula_sum 'C13 H14 N2 O3'
_chemical_formula_weight 246.26
_chemical_melting_point 429
_chemical_name_systematic 'Ethyl (4--methoxyquinolin--2--yl)carbamate'
_space_group_crystal_system triclinic
_space_group_IT_number 2
_space_group_name_Hall '-P 1'
_space_group_name_H-M_alt 'P -1'
_atom_sites_solution_hydrogens geom
_atom_sites_solution_primary dual
_audit_creation_date 2020-12-08
_audit_creation_method
;
Olex2 1.3
(compiled 2020.11.12 svn.r5f609507 for OlexSys, GUI svn.r6226)
;
_audit_update_record
;
2020-12-16 deposited with the CCDC.	2021-06-10 downloaded from the CCDC.
;
_cell_angle_alpha 87.653(2)
_cell_angle_beta 74.488(2)
_cell_angle_gamma 87.068(2)
_cell_formula_units_Z 4
_cell_length_a 7.9429(2)
_cell_length_b 12.4375(2)
_cell_length_c 12.8747(3)
_cell_measurement_reflns_used 16854
_cell_measurement_temperature 100(2)
_cell_measurement_theta_max 70.3370
_cell_measurement_theta_min 3.5430
_cell_volume 1223.46(5)
_computing_cell_refinement 'CrysAlisPro 1.171.40.71a (Rigaku OD, 2020)'
_computing_data_collection 'CrysAlisPro 1.171.40.71a (Rigaku OD, 2020)'
_computing_data_reduction 'CrysAlisPro 1.171.40.71a (Rigaku OD, 2020)'
_computing_molecular_graphics 'Olex2 1.3 (Dolomanov et al., 2009)'
_computing_publication_material 'Olex2 1.3 (Dolomanov et al., 2009)'
_computing_structure_refinement 'SHELXL 2018/3 (Sheldrick, 2015)'
_computing_structure_solution 'SHELXT 2014/5 (Sheldrick, 2014)'
_diffrn_ambient_environment N~2~
_diffrn_ambient_temperature 100(2)
_diffrn_detector 'Hybrid Pixel Array Detector'
_diffrn_detector_area_resol_mean 10.0000
_diffrn_detector_type HyPix3000
_diffrn_measured_fraction_theta_full 0.998
_diffrn_measured_fraction_theta_max 0.988
_diffrn_measurement_details
;
List of Runs (angles in degrees, time in seconds):

  # Type    Start    End  Width  t~exp~   \w     \q     \k     \f   Frames
#--------------------------------------------------------------------------
  1  \w   -104.00 -78.00   0.50    0.20    --  -38.95-158.00   8.00   52
  2  \w    -32.00  -6.00   0.50    0.20    --  -38.95 118.00-111.00   52
  3  \w    -80.00 -48.00   0.50    0.20    --  -38.95 118.00-111.00   64
  4  \w     59.00  85.00   0.50    0.20    --   38.95-118.00 162.00   52
  5  \w     70.00  98.00   0.50    0.20    --   38.95-158.00   8.00   56
  6  \w     62.00 102.00   0.50    0.20    --   38.95 158.00  42.00   80
  7  \w    104.00 129.00   0.50    0.28    --  100.00 118.00-111.00   50
  8  \w     83.00 133.00   0.50    0.28    --  100.00-158.00   8.00  100
  9  \w     41.00 106.00   0.50    0.28    --  100.00-118.00 162.00  130
 10  \w     87.00 112.00   0.50    0.28    --  100.00 158.00  42.00   50
 11  \w    -68.00 -19.00   0.50    0.20    --  -38.95 -21.00-120.00   98
 12  \w    -66.00 -24.00   0.50    0.20    --  -38.95 -54.00 150.00   84
 13  \w   -103.00 -69.00   0.50    0.20    --  -38.95 -54.00 150.00   68
 14  \w    -88.00 -62.00   0.50    0.20    --  -38.95 158.00  42.00   52
 15  \w    -14.00  17.00   0.50    0.20    --  -38.95  54.00  60.00   62
 16  \w    -59.00 -20.00   0.50    0.20    --  -38.95  54.00  60.00   78
 17  \w   -107.00 -81.00   0.50    0.20    --  -38.95 -21.00-120.00   52
 18  \w     29.00  55.00   0.50    0.20    --   38.95  43.00-150.00   52
 19  \w     70.00 102.00   0.50    0.20    --   38.95  43.00-150.00   64
 20  \w    -26.00   2.00   0.50    0.20    --   38.95 -43.00-180.00   56
 21  \w     27.00  52.00   0.50    0.20    --   38.95 -65.00  60.00   50
 22  \w     27.00  52.00   0.50    0.20    --   38.95  32.00-180.00   50
 23  \w     28.00 104.00   0.50    0.20    --   38.95  21.00 -60.00  152
 24  \w     18.00  89.00   0.50    0.20    --   38.95-138.00  90.00  142
 25  \w      7.00  53.00   0.50    0.20    --   38.95 -43.00-180.00   92
 26  \w     23.00  98.00   0.50    0.20    --   38.95  43.00  30.00  150
 27  \w     37.00  62.00   0.50    0.20    --   38.95-138.00 -60.00   50
 28  \w     77.00 102.00   0.50    0.20    --   38.95  32.00-180.00   50
 29  \w     20.00  97.00   0.50    0.20    --   38.95  54.00 120.00  154
 30  \w    -26.00  11.00   0.50    0.20    --   38.95 -65.00  60.00   74
 31  \w     31.00  57.00   0.50    0.28    --  100.00 -93.00 -90.00   52
 32  \w     30.00 129.00   0.50    0.28    --  100.00 -86.00 150.00  198
 33  \w    125.00 151.00   0.50    0.28    --  100.00 133.00-150.00   52
 34  \w     39.00  68.00   0.50    0.28    --  100.00-133.00  90.00   58
 35  \w    120.00 146.00   0.50    0.28    --  100.00  77.00  90.00   52
 36  \w     37.00 114.00   0.50    0.28    --  100.00 -30.00 -90.00  154
 37  \w     35.00  61.00   0.50    0.28    --  100.00 -61.00   0.00   52
 38  \w     86.00 127.00   0.50    0.28    --  100.00  37.00 -90.00   82
 39  \w     79.00 108.00   0.50    0.28    --  100.00-111.00  30.00   58
 40  \w     81.00 112.00   0.50    0.28    --  100.00  53.00-150.00   62
 41  \w     91.00 116.00   0.50    0.28    --  100.00  77.00  90.00   50
 42  \w     51.00 108.00   0.50    0.28    --  100.00-111.00 -30.00  114
 43  \w     74.00 112.00   0.50    0.28    --  100.00 -22.00 120.00   76
 44  \w     90.00 118.00   0.50    0.28    --  100.00 133.00-150.00   56
 45  \w    119.00 151.00   0.50    0.28    --  100.00  15.00  30.00   64
 46  \w     81.00 114.00   0.50    0.28    --  100.00  22.00  90.00   66
 47  \w     71.00 122.00   0.50    0.28    --  100.00 -61.00-180.00  102
 48  \w     28.00  64.00   0.50    0.28    --  100.00 -22.00 120.00   72
 49  \w     72.00 125.00   0.50    0.28    --  100.00 -77.00   0.00  106
 50  \w    124.00 156.00   0.50    0.28    --  100.00  30.00 120.00   64
 51  \w     86.00 115.00   0.50    0.28    --  100.00  30.00 120.00   58
 52  \w     44.00 109.00   0.50    0.28    --  100.00-133.00 120.00  130
 53  \w     27.00  95.00   0.50    0.28    --  100.00 -93.00 -30.00  136
 54  \w     56.00 115.00   0.50    0.28    --  100.00 -53.00 120.00  118
 55  \w     79.00 157.00   0.50    0.28    --  100.00  69.00 -90.00  156
 56  \w    131.00 156.00   0.50    0.28    --  100.00  22.00  90.00   50
 57  \w     52.00  77.00   0.50    0.28    --  100.00-111.00-120.00   50
 58  \w    106.00 133.00   0.50    0.28    --  100.00 111.00 150.00   54
 59  \w    125.00 152.00   0.50    0.28    --  100.00  22.00-180.00   54
 60  \w     92.00 132.00   0.50    0.28    --  100.00  93.00  30.00   80
 61  \w     41.00 115.00   0.50    0.28    --  100.00-133.00 150.00  148
 62  \w     35.00  62.00   0.50    0.28    --  100.00 -93.00-180.00   54
 63  \w     77.00 102.00   0.50    0.28    --  100.00 -93.00-180.00   50
 64  \w     88.00 116.00   0.50    0.28    --  100.00  22.00-180.00   56
 65  \w     69.00  94.00   0.50    0.28    --  100.00 -61.00  60.00   50
 66  \w     91.00 117.00   0.50    0.28    --  100.00 -61.00   0.00   52
 67  \w     97.00 123.00   0.50    0.28    --  100.00 178.00  90.00   52
 68  \w     58.00  84.00   0.50    0.28    --  100.00-111.00-180.00   52
 69  \w    117.00 142.00   0.50    0.28    --  100.00  53.00-150.00   50
 70  \w     64.00 118.00   0.50    0.28    --  100.00-133.00 -30.00  108
 71  \w     73.00 108.00   0.50    0.28    --  100.00 -22.00-120.00   70
 72  \w     42.00  68.00   0.50    0.28    --  100.00 178.00  90.00   52
 73  \w    104.00 154.00   0.50    0.28    --  100.00  77.00 -60.00  100
 74  \w     49.00 122.00   0.50    0.28    --  100.00 -61.00 -60.00  146
 75  \w     78.00 103.00   0.50    0.28    --  100.00  15.00  30.00   50
 76  \w      4.00  29.00   0.50    0.20    --   38.95-118.00 162.00   50
 77  \w    -30.00  -5.00   0.50    0.20    --   12.00 111.00 -28.76   50
 78  \w    -23.00   2.00   0.50    0.20    --   20.00 113.00 138.68   50
 79  \w    -17.00   9.00   0.50    0.20    --   20.00 106.00-148.08   52
 80  \w    -43.00 -18.00   0.50    0.20    --   24.00 150.00   0.48   50
 81  \w      2.00  27.00   0.50    0.20    --   32.00  86.00  56.06   50
 82  \w      1.00  26.00   0.50    0.20    --   32.00  88.00-137.10   50
 83  \w      1.00  26.00   0.50    0.20    --   32.00  88.00 -53.68   50
 84  \w      1.00  26.00   0.50    0.20    --   32.00  88.00-179.55   50
 85  \w      8.00  34.00   0.50    0.20    --   36.00  82.00  12.54   52
 86  \w      7.00  32.00   0.50    0.20    --   36.00  83.00 -59.68   50
 87  \w     12.00  37.00   0.50    0.20    --   38.95  79.00-136.83   50
 88  \w     -8.00  36.00   0.50    0.20    --   38.95 -43.00 150.00   88
 89  \w     12.00  38.00   0.50    0.20    --   40.00  82.00 168.69   52
 90  \w     16.00  41.00   0.50    0.20    --   44.00  81.00  89.24   50
 91  \w     16.00  41.00   0.50    0.20    --   44.00  81.00 132.42   50
 92  \w     16.00  41.00   0.50    0.20    --   44.00  82.00 -34.40   50
 93  \w     16.00  41.00   0.50    0.20    --   44.00  82.00-105.31   50
 94  \w     16.00  41.00   0.50    0.20    --   44.00  81.00  99.75   50
 95  \w     16.00  41.00   0.50    0.20    --   44.00  80.00 -89.81   50
 96  \w     16.00  41.00   0.50    0.20    --   44.00  81.00  56.58   50
 97  \w     23.00  55.00   0.50    0.20    --   48.00  73.00 146.75   64
 98  \w     91.00 117.00   0.50    0.20    --   52.00  73.00   3.43   52
 99  \w     28.00  54.00   0.50    0.20    --   52.00  73.00   3.43   52
100  \w     28.00  54.00   0.50    0.20    --   52.00  70.00-139.72   52
101  \w     34.00  60.00   0.50    0.20    --   56.00  67.00-103.86   52
102  \w     31.00  57.00   0.50    0.20    --   56.00  74.00  45.25   52
103  \w     36.00  62.00   0.50    0.20    --   60.00  68.00 -32.06   52
104  \w     36.00  70.00   0.50    0.20    --   60.00  71.00 -95.38   68
105  \w     34.00  60.00   0.50    0.20    --   60.00  74.00 -64.02   52
106  \w     86.00 112.00   0.50    0.20    --   60.00  71.00 -95.38   52
107  \w     86.00 124.00   0.50    0.20    --   60.00  74.00 -64.02   76
108  \w     41.00  69.00   0.50    0.20    --   64.00  66.00  77.89   56
109  \w     99.00 125.00   0.50    0.20    --   64.00  66.00  77.89   52
110  \w     45.00  96.00   0.50    0.20    --   64.00  58.00  46.28  102
111  \w     98.00 129.00   0.50    0.20    --   68.00  72.00 115.92   62
112  \w     43.00  87.00   0.50    0.20    --   68.00  72.00 115.92   88
113  \w     50.00  75.00   0.50    0.28    --   72.00  61.00  12.63   50
114  \w     55.00  81.00   0.50    0.28    --   76.00  69.00-131.13   52
115  \w     52.00  78.00   0.50    0.28    --   76.00  70.00-166.06   52
116  \w    106.00 132.00   0.50    0.28    --   76.00  69.00-131.13   52
117  \w    115.00 142.00   0.50    0.28    --   76.00  68.00 -55.41   54
118  \w     55.00  80.00   0.50    0.28    --   76.00  58.00 158.99   50
119  \w     53.00  78.00   0.50    0.28    --   76.00  70.00 -32.93   50
120  \w     52.00  78.00   0.50    0.28    --   76.00  68.00 -55.41   52
121  \w     92.00 118.00   0.50    0.28    --   76.00  58.00 158.99   52
122  \w     55.00  86.00   0.50    0.28    --   80.00  72.00  96.37   62
123  \w     54.00  80.00   0.50    0.28    --   80.00  74.00-158.97   52
124  \w     90.00 115.00   0.50    0.28    --   84.00  73.00 155.12   50
125  \w     59.00 103.00   0.50    0.28    --   84.00  71.00  58.54   88
126  \w     59.00  85.00   0.50    0.28    --   84.00  73.00 155.12   52
127  \w     82.00 108.00   0.50    0.28    --  100.00  53.00-180.00   52
128  \w     76.00 106.00   0.50    0.28    --  100.00  69.00  30.00   60
129  \w    105.00 131.00   0.50    0.28    --  100.00  69.00  90.00   52
130  \w     76.00 139.00   0.50    0.28    --  100.00  69.00 -30.00  126
131  \w     76.00 102.00   0.50    0.28    --  100.00  69.00  90.00   52
132  \w    131.00 157.00   0.50    0.28    --  100.00  69.00 120.00   52
133  \w     76.00 102.00   0.50    0.28    --  100.00  69.00 120.00   52
134  \w    124.00 150.00   0.50    0.28    --  100.00  69.00-180.00   52
135  \w     76.00 101.00   0.50    0.28    --  100.00  69.00-180.00   50
136  \w     77.00 103.00   0.50    0.28    --  100.00  67.00 105.13   52
137  \w    132.00 157.00   0.50    0.28    --  100.00  67.00 105.13   50
138  \w    125.00 150.00   0.50    0.28    --  100.00  69.00-102.16   50
139  \w     76.00 101.00   0.50    0.28    --  100.00  69.00-102.16   50
140  \w     85.00 140.00   0.50    0.28    --  100.00 111.00 -90.00  110
141  \w     76.00 106.00   0.50    0.28    --  100.00 -37.00   0.00   60
142  \w     33.00  63.00   0.50    0.28    --  100.00 -37.00   0.00   60
143  \w    109.00 135.00   0.50    0.28    --  100.00  93.00 120.00   52
144  \w    121.00 156.00   0.50    0.28    --  100.00  73.00-142.20   70
145  \w     36.00  66.00   0.50    0.28    --  100.00-133.00-120.00   60
146  \w     83.00 108.00   0.50    0.28    --  100.00  77.00 120.00   50
147  \w    125.00 155.00   0.50    0.28    --  100.00  61.00  30.00   60
148  \w    109.00 135.00   0.50    0.28    --  100.00 111.00-180.00   52
149  \w    108.00 134.00   0.50    0.28    --  100.00  61.00-120.00   52
150  \w     78.00 103.00   0.50    0.28    --  100.00  61.00  30.00   50
151  \w     75.00 100.00   0.50    0.28    --  100.00  73.00-142.20   50
152  \w     78.00 104.00   0.50    0.28    --  100.00  61.00-120.00   52
153  \w     80.00 115.00   0.50    0.28    --  100.00  53.00  30.00   70
154  \w     83.00 118.00   0.50    0.28    --  100.00  77.00 -90.00   70
155  \w     28.00  66.00   0.50    0.28    --  100.00 -22.00-150.00   76
156  \w     76.00 101.00   0.50    0.28    --  100.00  69.00-120.00   50
157  \w     78.00 115.00   0.50    0.28    --  100.00 -37.00 150.00   74
158  \w    106.00 151.00   0.50    0.28    --  100.00  93.00  90.00   90
159  \w    120.00 146.00   0.50    0.28    --  100.00  69.00-150.00   52
160  \w     44.00  70.00   0.50    0.28    --  100.00 -37.00 150.00   52
161  \w    132.00 157.00   0.50    0.28    --  100.00  61.00   0.00   50
162  \w     76.00 115.00   0.50    0.28    --  100.00  69.00-150.00   78
163  \w     76.00 127.00   0.50    0.28    --  100.00  69.00  60.00  102
164  \w    124.00 150.00   0.50    0.28    --  100.00  69.00 150.00   52
165  \w     77.00 114.00   0.50    0.28    --  100.00  69.00 150.00   74
166  \w     77.00 122.00   0.50    0.28    --  100.00  69.00   0.00   90
167  \w     76.00 103.00   0.50    0.28    --  100.00  69.00 -60.00   54
168  \w    123.00 149.00   0.50    0.28    --  100.00  53.00-180.00   52
169  \w     78.00 109.00   0.50    0.28    --  100.00  61.00   0.00   62
;
_diffrn_measurement_device 'four-circle diffractometer'
_diffrn_measurement_device_type 'SuperNova, Single source at offset/far, HyPix3000'
_diffrn_measurement_method '\w scans'
_diffrn_orient_matrix_type 'CrysAlisPro convention (1999,Acta A55,543-557)'
_diffrn_orient_matrix_UB_11 0.0652973000
_diffrn_orient_matrix_UB_12 -0.1107261000
_diffrn_orient_matrix_UB_13 -0.0480486000
_diffrn_orient_matrix_UB_21 -0.0598811000
_diffrn_orient_matrix_UB_22 -0.0535068000
_diffrn_orient_matrix_UB_23 0.1131411000
_diffrn_orient_matrix_UB_31 -0.1809361000
_diffrn_orient_matrix_UB_32 -0.0164834000
_diffrn_orient_matrix_UB_33 -0.0180006000
_diffrn_radiation_monochromator mirror
_diffrn_radiation_probe x-ray
_diffrn_radiation_type 'Cu K\a'
_diffrn_radiation_wavelength 1.54184
_diffrn_reflns_av_R_equivalents 0.0374
_diffrn_reflns_av_unetI/netI 0.0230
_diffrn_reflns_Laue_measured_fraction_full 0.998
_diffrn_reflns_Laue_measured_fraction_max 0.988
_diffrn_reflns_limit_h_max 8
_diffrn_reflns_limit_h_min -9
_diffrn_reflns_limit_k_max 15
_diffrn_reflns_limit_k_min -15
_diffrn_reflns_limit_l_max 15
_diffrn_reflns_limit_l_min -15
_diffrn_reflns_number 24817
_diffrn_reflns_point_group_measured_fraction_full 0.998
_diffrn_reflns_point_group_measured_fraction_max 0.988
_diffrn_reflns_theta_full 67.684
_diffrn_reflns_theta_max 70.829
_diffrn_reflns_theta_min 3.560
_diffrn_source 'micro-focus sealed X-ray tube'
_diffrn_source_type 'SuperNova (Cu) X-ray Source'
_exptl_absorpt_coefficient_mu 0.796
_exptl_absorpt_correction_T_max 1.00000
_exptl_absorpt_correction_T_min 0.73277
_exptl_absorpt_correction_type multi-scan
_exptl_absorpt_process_details
;
CrysAlisPro 1.171.40.71a (Rigaku Oxford Diffraction, 2020)
Empirical absorption correction using spherical harmonics,
 implemented in SCALE3 ABSPACK scaling algorithm.
;
_exptl_crystal_colour 'clear colourless'
_exptl_crystal_colour_lustre clear
_exptl_crystal_colour_primary colourless
_exptl_crystal_density_diffrn 1.337
_exptl_crystal_description prism
_exptl_crystal_F_000 520
_exptl_crystal_recrystallization_method 'Re-crystallisation from solvent: 1,2-dichloroethane'
_exptl_crystal_size_max 0.15
_exptl_crystal_size_mid 0.14
_exptl_crystal_size_min 0.11
_refine_diff_density_max 0.243
_refine_diff_density_min -0.224
_refine_diff_density_rms 0.044
_refine_ls_extinction_coef 0.0037(4)
_refine_ls_extinction_expression Fc^*^=kFc[1+0.001xFc^2^\l^3^/sin(2\q)]^-1/4^
_refine_ls_extinction_method 'SHELXL-2018/3 (Sheldrick 2018)'
_refine_ls_goodness_of_fit_ref 1.085
_refine_ls_hydrogen_treatment constr
_refine_ls_matrix_type full
_refine_ls_number_parameters 330
_refine_ls_number_reflns 4672
_refine_ls_number_restraints 0
_refine_ls_restrained_S_all 1.085
_refine_ls_R_factor_all 0.0404
_refine_ls_R_factor_gt 0.0368
_refine_ls_shift/su_max 0.000
_refine_ls_shift/su_mean 0.000
_refine_ls_structure_factor_coef Fsqd
_refine_ls_weighting_details 'w=1/[\s^2^(Fo^2^)+(0.0547P)^2^+0.2813P] where P=(Fo^2^+2Fc^2^)/3'
_refine_ls_weighting_scheme calc
_refine_ls_wR_factor_gt 0.0985
_refine_ls_wR_factor_ref 0.1021
_reflns_Friedel_coverage 0.000
_reflns_number_gt 4265
_reflns_number_total 4672
_reflns_threshold_expression 'I > 2\s(I)'
_cod_data_source_file d1ob00783a2.cif
_cod_data_source_block 16831_ucm-32
_cod_depositor_comments 'Adding full bibliography for 7158119--7158123.cif.'
_cod_database_code 7158123
_shelx_shelxl_version_number 2018/3
_chemical_oxdiff_formula 'C13 H14 N2 O3 '
_shelx_space_group_comment
;
The symmetry employed for this shelxl refinement is uniquely defined
by the following loop, which should always be used as a source of
symmetry information in preference to the above space-group names.
They are only intended as comments.
;
_shelx_estimated_absorpt_t_max 0.918
_shelx_estimated_absorpt_t_min 0.890
_reflns_odcompleteness_completeness 98.78
_reflns_odcompleteness_iscentric 1
_reflns_odcompleteness_theta 70.93
_olex2_refinement_description
;
1. Fixed Uiso
 At 1.2 times of:
  All C(H) groups, All C(H,H) groups, All N(H) groups
 At 1.5 times of:
  All C(H,H,H) groups
2.a Secondary CH2 refined with riding coordinates:
 C11A(H11A,H11B), C11(H11C,H11D)
2.b Aromatic/amide H refined with riding coordinates:
 N2(H2), N2A(H2A), C3(H3), C3A(H3A), C9A(H9A), C6A(H6A), C9(H9), C8(H8),
 C7A(H7A), C6(H6), C8A(H8A), C7(H7)
2.c Idealised Me refined as rotating group:
 C13A(H13A,H13B,H13C), C13(H13D,H13E,H13F), C12A(H12A,H12B,H12C), C12(H12D,
 H12E,H12F)
;
_olex2_submission_special_instructions 'No special instructions were received'
_oxdiff_exptl_absorpt_empirical_details
;
Empirical correction (ABSPACK) includes:
- Absorption correction using spherical harmonics
- Frame scaling
;
_oxdiff_exptl_absorpt_empirical_full_max 1.375
_oxdiff_exptl_absorpt_empirical_full_min 0.720

loop_
_space_group_symop_operation_xyz
'x, y, z'
'-x, -y, -z'

loop_
_atom_site_label
_atom_site_type_symbol
_atom_site_fract_x
_atom_site_fract_y
_atom_site_fract_z
_atom_site_U_iso_or_equiv
_atom_site_adp_type
_atom_site_occupancy
_atom_site_site_symmetry_order
_atom_site_calc_flag
_atom_site_refinement_flags_posn
_atom_site_refinement_flags_adp
_atom_site_refinement_flags_occupancy
_atom_site_disorder_assembly
_atom_site_disorder_group
O2A O 0.85578(10) 0.21477(7) 0.20308(6) 0.0245(2) Uani 1 1 d . . . . .
O3A O 0.55387(11) 0.02649(6) 0.70782(6) 0.0240(2) Uani 1 1 d . . . . .
O3 O 0.25423(11) 0.50349(7) -0.00512(6) 0.0257(2) Uani 1 1 d . . . . .
O2 O 0.26954(12) 0.47028(7) 0.50915(6) 0.0269(2) Uani 1 1 d . . . . .
O1A O 0.92129(11) 0.13893(8) 0.35141(7) 0.0318(2) Uani 1 1 d . . . . .
O1 O 0.25389(15) 0.58047(7) 0.36768(7) 0.0391(3) Uani 1 1 d . . . . .
N1 N 0.43252(12) 0.29397(8) 0.20615(7) 0.0201(2) Uani 1 1 d . . . . .
N2 N 0.31356(13) 0.39748(8) 0.35126(7) 0.0221(2) Uani 1 1 d . . . . .
H2 H 0.319013 0.338625 0.390761 0.026 Uiso 1 1 calc R U . . .
N1A N 0.38260(13) 0.20969(8) 0.47626(7) 0.0207(2) Uani 1 1 d . . . . .
N2A N 0.63942(13) 0.18899(8) 0.34805(7) 0.0215(2) Uani 1 1 d . . . . .
H2A H 0.579232 0.213613 0.303181 0.026 Uiso 1 1 calc R U . . .
C2 C 0.34403(15) 0.38423(9) 0.24066(9) 0.0198(2) Uani 1 1 d . . . . .
C10A C 0.27539(15) 0.19206(9) 0.57790(9) 0.0206(2) Uani 1 1 d . . . . .
C2A C 0.54338(15) 0.16730(9) 0.45426(9) 0.0203(2) Uani 1 1 d . . . . .
C4A C 0.50656(16) 0.08626(9) 0.62937(9) 0.0204(2) Uani 1 1 d . . . . .
C10 C 0.46166(15) 0.27233(9) 0.09886(9) 0.0206(2) Uani 1 1 d . . . . .
C5 C 0.40401(15) 0.34329(9) 0.02525(9) 0.0210(2) Uani 1 1 d . . . . .
C3 C 0.27816(15) 0.46055(9) 0.17489(9) 0.0210(2) Uani 1 1 d . . . . .
H3 H 0.214456 0.523971 0.204257 0.025 Uiso 1 1 calc R U . . .
C3A C 0.61417(15) 0.10507(9) 0.52812(9) 0.0207(2) Uani 1 1 d . . . . .
H3A H 0.731719 0.077345 0.508397 0.025 Uiso 1 1 calc R U . . .
C1 C 0.27614(16) 0.49193(10) 0.40499(9) 0.0238(3) Uani 1 1 d . . . . .
C4 C 0.30949(15) 0.43973(9) 0.06771(9) 0.0210(2) Uani 1 1 d . . . . .
C9A C 0.10358(16) 0.23791(9) 0.60241(10) 0.0241(3) Uani 1 1 d . . . . .
H9A H 0.063615 0.277323 0.548219 0.029 Uiso 1 1 calc R U . . .
C5A C 0.33169(15) 0.13106(9) 0.65853(9) 0.0203(2) Uani 1 1 d . . . . .
C6A C 0.21568(16) 0.11887(9) 0.76236(9) 0.0242(3) Uani 1 1 d . . . . .
H6A H 0.252075 0.077615 0.816834 0.029 Uiso 1 1 calc R U . . .
C1A C 0.81580(15) 0.17624(9) 0.30630(9) 0.0217(2) Uani 1 1 d . . . . .
C9 C 0.55085(15) 0.17441(9) 0.06055(10) 0.0245(3) Uani 1 1 d . . . . .
H9 H 0.589659 0.125536 0.108780 0.029 Uiso 1 1 calc R U . . .
C8 C 0.58160(16) 0.14971(10) -0.04629(10) 0.0276(3) Uani 1 1 d . . . . .
H8 H 0.640383 0.083372 -0.070985 0.033 Uiso 1 1 calc R U . . .
C7A C 0.05100(17) 0.16631(10) 0.78471(10) 0.0265(3) Uani 1 1 d . . . . .
H7A H -0.025384 0.159010 0.855106 0.032 Uiso 1 1 calc R U . . .
C6 C 0.43909(16) 0.31640(10) -0.08427(9) 0.0253(3) Uani 1 1 d . . . . .
H6 H 0.401551 0.364317 -0.133765 0.030 Uiso 1 1 calc R U . . .
C8A C -0.00596(16) 0.22586(10) 0.70407(10) 0.0257(3) Uani 1 1 d . . . . .
H8A H -0.120868 0.257829 0.720204 0.031 Uiso 1 1 calc R U . . .
C11A C 1.03903(15) 0.20774(10) 0.14491(9) 0.0239(3) Uani 1 1 d . . . . .
H11A H 1.111703 0.206846 0.196582 0.029 Uiso 1 1 calc R U . . .
H11B H 1.067949 0.271663 0.096118 0.029 Uiso 1 1 calc R U . . .
C13A C 0.72901(16) -0.01997(10) 0.68370(10) 0.0253(3) Uani 1 1 d . . . . .
H13A H 0.747984 -0.067470 0.622382 0.038 Uiso 1 1 calc R U . . .
H13B H 0.745709 -0.061667 0.746697 0.038 Uiso 1 1 calc R U . . .
H13C H 0.812718 0.037552 0.665583 0.038 Uiso 1 1 calc R U . . .
C7 C 0.52716(16) 0.22133(11) -0.11935(10) 0.0280(3) Uani 1 1 d . . . . .
H7 H 0.551409 0.203870 -0.193183 0.034 Uiso 1 1 calc R U . . .
C13 C 0.15494(17) 0.60036(10) 0.03250(10) 0.0286(3) Uani 1 1 d . . . . .
H13D H 0.138489 0.644274 -0.029270 0.043 Uiso 1 1 calc R U . . .
H13E H 0.217805 0.641041 0.072793 0.043 Uiso 1 1 calc R U . . .
H13F H 0.040626 0.582007 0.079683 0.043 Uiso 1 1 calc R U . . .
C12A C 1.07903(17) 0.10736(11) 0.08032(10) 0.0310(3) Uani 1 1 d . . . . .
H12A H 0.999830 0.105326 0.033757 0.046 Uiso 1 1 calc R U . . .
H12B H 1.063135 0.044041 0.129280 0.046 Uiso 1 1 calc R U . . .
H12C H 1.200240 0.107195 0.035771 0.046 Uiso 1 1 calc R U . . .
C12 C 0.2393(2) 0.51647(12) 0.68954(10) 0.0359(3) Uani 1 1 d . . . . .
H12D H 0.352591 0.479706 0.686260 0.054 Uiso 1 1 calc R U . . .
H12E H 0.146133 0.465186 0.714017 0.054 Uiso 1 1 calc R U . . .
H12F H 0.219721 0.575461 0.740156 0.054 Uiso 1 1 calc R U . . .
C11 C 0.2382(2) 0.56113(11) 0.57920(10) 0.0364(3) Uani 1 1 d . . . . .
H11C H 0.123871 0.597741 0.580967 0.044 Uiso 1 1 calc R U . . .
H11D H 0.330985 0.613650 0.553581 0.044 Uiso 1 1 calc R U . . .

loop_
_atom_site_aniso_label
_atom_site_aniso_U_11
_atom_site_aniso_U_22
_atom_site_aniso_U_33
_atom_site_aniso_U_23
_atom_site_aniso_U_13
_atom_site_aniso_U_12
O2A 0.0180(4) 0.0301(4) 0.0233(4) 0.0032(3) -0.0033(3) 0.0021(3)
O3A 0.0249(5) 0.0258(4) 0.0215(4) 0.0017(3) -0.0079(3) 0.0050(3)
O3 0.0286(5) 0.0274(4) 0.0222(4) 0.0023(3) -0.0096(3) 0.0019(4)
O2 0.0365(5) 0.0244(4) 0.0195(4) -0.0045(3) -0.0071(4) 0.0024(4)
O1A 0.0210(5) 0.0446(5) 0.0287(5) 0.0061(4) -0.0071(4) 0.0045(4)
O1 0.0666(7) 0.0235(5) 0.0306(5) -0.0045(4) -0.0210(5) 0.0121(4)
N1 0.0190(5) 0.0212(5) 0.0193(5) -0.0008(4) -0.0035(4) 0.0001(4)
N2 0.0271(5) 0.0202(5) 0.0180(5) -0.0004(4) -0.0053(4) 0.0035(4)
N1A 0.0194(5) 0.0213(5) 0.0209(5) 0.0001(4) -0.0049(4) 0.0009(4)
N2A 0.0187(5) 0.0262(5) 0.0192(5) 0.0003(4) -0.0052(4) 0.0031(4)
C2 0.0179(6) 0.0213(5) 0.0197(5) -0.0008(4) -0.0038(4) -0.0014(4)
C10A 0.0215(6) 0.0190(5) 0.0210(5) -0.0009(4) -0.0051(4) -0.0014(4)
C2A 0.0210(6) 0.0187(5) 0.0213(5) -0.0024(4) -0.0056(4) -0.0006(4)
C4A 0.0255(6) 0.0168(5) 0.0211(5) -0.0019(4) -0.0104(5) 0.0001(4)
C10 0.0163(5) 0.0236(6) 0.0208(5) -0.0014(4) -0.0026(4) -0.0033(4)
C5 0.0175(6) 0.0247(6) 0.0203(5) -0.0007(4) -0.0036(4) -0.0044(4)
C3 0.0192(6) 0.0207(5) 0.0227(6) -0.0012(4) -0.0050(4) 0.0009(4)
C3A 0.0199(6) 0.0202(5) 0.0227(5) -0.0029(4) -0.0069(4) 0.0020(4)
C1 0.0249(6) 0.0249(6) 0.0217(5) -0.0023(4) -0.0072(5) 0.0035(5)
C4 0.0180(6) 0.0238(6) 0.0214(5) 0.0036(4) -0.0056(4) -0.0034(4)
C9A 0.0226(6) 0.0237(6) 0.0256(6) 0.0027(4) -0.0065(5) 0.0015(5)
C5A 0.0216(6) 0.0183(5) 0.0215(5) -0.0017(4) -0.0065(5) -0.0009(4)
C6A 0.0261(6) 0.0239(6) 0.0222(6) 0.0026(4) -0.0063(5) -0.0006(5)
C1A 0.0215(6) 0.0213(5) 0.0221(5) -0.0009(4) -0.0056(5) 0.0013(4)
C9 0.0203(6) 0.0241(6) 0.0271(6) -0.0020(5) -0.0028(5) -0.0003(5)
C8 0.0224(6) 0.0279(6) 0.0297(6) -0.0089(5) -0.0009(5) -0.0007(5)
C7A 0.0259(6) 0.0274(6) 0.0231(6) 0.0020(5) -0.0012(5) -0.0016(5)
C6 0.0232(6) 0.0316(6) 0.0214(6) -0.0004(5) -0.0057(5) -0.0056(5)
C8A 0.0205(6) 0.0245(6) 0.0295(6) 0.0007(5) -0.0026(5) 0.0013(5)
C11A 0.0160(6) 0.0273(6) 0.0262(6) 0.0047(5) -0.0026(5) 0.0003(5)
C13A 0.0252(6) 0.0260(6) 0.0265(6) 0.0000(5) -0.0111(5) 0.0053(5)
C7 0.0243(6) 0.0368(7) 0.0218(6) -0.0077(5) -0.0022(5) -0.0057(5)
C13 0.0286(7) 0.0281(6) 0.0294(6) 0.0049(5) -0.0104(5) 0.0047(5)
C12A 0.0277(7) 0.0392(7) 0.0241(6) -0.0036(5) -0.0034(5) 0.0011(5)
C12 0.0441(8) 0.0391(7) 0.0228(6) -0.0082(5) -0.0048(6) -0.0031(6)
C11 0.0526(9) 0.0303(7) 0.0274(7) -0.0111(5) -0.0128(6) 0.0075(6)

loop_
_atom_type_symbol
_atom_type_description
_atom_type_scat_dispersion_real
_atom_type_scat_dispersion_imag
_atom_type_scat_source
C C 0.0181 0.0091 'International Tables Vol C Tables 4.2.6.8 and 6.1.1.4'
H H 0.0000 0.0000 'International Tables Vol C Tables 4.2.6.8 and 6.1.1.4'
N N 0.0311 0.0180 'International Tables Vol C Tables 4.2.6.8 and 6.1.1.4'
O O 0.0492 0.0322 'International Tables Vol C Tables 4.2.6.8 and 6.1.1.4'

loop_
_geom_angle_atom_site_label_1
_geom_angle_atom_site_label_2
_geom_angle_atom_site_label_3
_geom_angle
_geom_angle_site_symmetry_1
_geom_angle_site_symmetry_3
_geom_angle_publ_flag
C1A O2A C11A 115.98(9) . . ?
C4A O3A C13A 117.75(9) . . ?
C4 O3 C13 117.66(9) . . ?
C1 O2 C11 116.57(9) . . ?
C2 N1 C10 117.46(10) . . ?
C2 N2 H2 116.5 . . ?
C1 N2 H2 116.5 . . ?
C1 N2 C2 127.07(10) . . ?
C2A N1A C10A 117.93(10) . . ?
C2A N2A H2A 116.4 . . ?
C1A N2A H2A 116.4 . . ?
C1A N2A C2A 127.28(10) . . ?
N1 C2 N2 113.69(10) . . ?
N1 C2 C3 124.76(10) . . ?
N2 C2 C3 121.51(10) . . ?
N1A C10A C9A 118.30(10) . . ?
N1A C10A C5A 122.44(10) . . ?
C9A C10A C5A 119.25(10) . . ?
N1A C2A N2A 112.90(10) . . ?
N1A C2A C3A 124.69(10) . . ?
N2A C2A C3A 122.40(10) . . ?
O3A C4A C3A 124.40(11) . . ?
O3A C4A C5A 115.11(10) . . ?
C3A C4A C5A 120.49(10) . . ?
N1 C10 C5 122.75(10) . . ?
N1 C10 C9 118.62(10) . . ?
C9 C10 C5 118.62(10) . . ?
C10 C5 C4 116.97(10) . . ?
C6 C5 C10 119.89(11) . . ?
C6 C5 C4 123.13(11) . . ?
C2 C3 H3 121.1 . . ?
C4 C3 C2 117.74(10) . . ?
C4 C3 H3 121.1 . . ?
C2A C3A H3A 121.3 . . ?
C4A C3A C2A 117.46(10) . . ?
C4A C3A H3A 121.3 . . ?
O2 C1 N2 108.02(10) . . ?
O1 C1 O2 124.66(11) . . ?
O1 C1 N2 127.32(11) . . ?
O3 C4 C5 114.69(10) . . ?
O3 C4 C3 125.00(11) . . ?
C3 C4 C5 120.30(10) . . ?
C10A C9A H9A 119.8 . . ?
C8A C9A C10A 120.34(11) . . ?
C8A C9A H9A 119.8 . . ?
C10A C5A C4A 116.96(10) . . ?
C6A C5A C10A 119.31(11) . . ?
C6A C5A C4A 123.73(10) . . ?
C5A C6A H6A 119.9 . . ?
C7A C6A C5A 120.24(11) . . ?
C7A C6A H6A 119.9 . . ?
O2A C1A N2A 107.97(9) . . ?
O1A C1A O2A 124.59(11) . . ?
O1A C1A N2A 127.43(11) . . ?
C10 C9 H9 119.9 . . ?
C8 C9 C10 120.27(11) . . ?
C8 C9 H9 119.9 . . ?
C9 C8 H8 119.6 . . ?
C9 C8 C7 120.86(11) . . ?
C7 C8 H8 119.6 . . ?
C6A C7A H7A 119.8 . . ?
C6A C7A C8A 120.48(11) . . ?
C8A C7A H7A 119.8 . . ?
C5 C6 H6 119.9 . . ?
C7 C6 C5 120.21(11) . . ?
C7 C6 H6 119.9 . . ?
C9A C8A C7A 120.35(11) . . ?
C9A C8A H8A 119.8 . . ?
C7A C8A H8A 119.8 . . ?
O2A C11A H11A 109.6 . . ?
O2A C11A H11B 109.6 . . ?
O2A C11A C12A 110.30(10) . . ?
H11A C11A H11B 108.1 . . ?
C12A C11A H11A 109.6 . . ?
C12A C11A H11B 109.6 . . ?
O3A C13A H13A 109.5 . . ?
O3A C13A H13B 109.5 . . ?
O3A C13A H13C 109.5 . . ?
H13A C13A H13B 109.5 . . ?
H13A C13A H13C 109.5 . . ?
H13B C13A H13C 109.5 . . ?
C8 C7 H7 119.9 . . ?
C6 C7 C8 120.13(11) . . ?
C6 C7 H7 119.9 . . ?
O3 C13 H13D 109.5 . . ?
O3 C13 H13E 109.5 . . ?
O3 C13 H13F 109.5 . . ?
H13D C13 H13E 109.5 . . ?
H13D C13 H13F 109.5 . . ?
H13E C13 H13F 109.5 . . ?
C11A C12A H12A 109.5 . . ?
C11A C12A H12B 109.5 . . ?
C11A C12A H12C 109.5 . . ?
H12A C12A H12B 109.5 . . ?
H12A C12A H12C 109.5 . . ?
H12B C12A H12C 109.5 . . ?
H12D C12 H12E 109.5 . . ?
H12D C12 H12F 109.5 . . ?
H12E C12 H12F 109.5 . . ?
C11 C12 H12D 109.5 . . ?
C11 C12 H12E 109.5 . . ?
C11 C12 H12F 109.5 . . ?
O2 C11 C12 106.33(11) . . ?
O2 C11 H11C 110.5 . . ?
O2 C11 H11D 110.5 . . ?
C12 C11 H11C 110.5 . . ?
C12 C11 H11D 110.5 . . ?
H11C C11 H11D 108.7 . . ?

loop_
_geom_bond_atom_site_label_1
_geom_bond_atom_site_label_2
_geom_bond_distance
_geom_bond_site_symmetry_2
_geom_bond_publ_flag
O2A C1A 1.3542(14) . ?
O2A C11A 1.4479(14) . ?
O3A C4A 1.3517(13) . ?
O3A C13A 1.4377(14) . ?
O3 C4 1.3508(14) . ?
O3 C13 1.4333(14) . ?
O2 C1 1.3445(14) . ?
O2 C11 1.4446(14) . ?
O1A C1A 1.2055(14) . ?
O1 C1 1.2070(15) . ?
N1 C2 1.3209(14) . ?
N1 C10 1.3737(14) . ?
N2 H2 0.8800 . ?
N2 C2 1.3944(14) . ?
N2 C1 1.3666(15) . ?
N1A C10A 1.3730(15) . ?
N1A C2A 1.3187(15) . ?
N2A H2A 0.8800 . ?
N2A C2A 1.3990(14) . ?
N2A C1A 1.3631(15) . ?
C2 C3 1.4185(16) . ?
C10A C9A 1.4113(16) . ?
C10A C5A 1.4150(16) . ?
C2A C3A 1.4145(16) . ?
C4A C3A 1.3727(16) . ?
C4A C5A 1.4282(16) . ?
C10 C5 1.4174(16) . ?
C10 C9 1.4151(16) . ?
C5 C4 1.4295(16) . ?
C5 C6 1.4130(16) . ?
C3 H3 0.9500 . ?
C3 C4 1.3682(16) . ?
C3A H3A 0.9500 . ?
C9A H9A 0.9500 . ?
C9A C8A 1.3714(17) . ?
C5A C6A 1.4135(16) . ?
C6A H6A 0.9500 . ?
C6A C7A 1.3695(17) . ?
C9 H9 0.9500 . ?
C9 C8 1.3760(17) . ?
C8 H8 0.9500 . ?
C8 C7 1.4052(18) . ?
C7A H7A 0.9500 . ?
C7A C8A 1.4090(17) . ?
C6 H6 0.9500 . ?
C6 C7 1.3718(18) . ?
C8A H8A 0.9500 . ?
C11A H11A 0.9900 . ?
C11A H11B 0.9900 . ?
C11A C12A 1.5013(17) . ?
C13A H13A 0.9800 . ?
C13A H13B 0.9800 . ?
C13A H13C 0.9800 . ?
C7 H7 0.9500 . ?
C13 H13D 0.9800 . ?
C13 H13E 0.9800 . ?
C13 H13F 0.9800 . ?
C12A H12A 0.9800 . ?
C12A H12B 0.9800 . ?
C12A H12C 0.9800 . ?
C12 H12D 0.9800 . ?
C12 H12E 0.9800 . ?
C12 H12F 0.9800 . ?
C12 C11 1.5060(19) . ?
C11 H11C 0.9900 . ?
C11 H11D 0.9900 . ?

loop_
_geom_torsion_atom_site_label_1
_geom_torsion_atom_site_label_2
_geom_torsion_atom_site_label_3
_geom_torsion_atom_site_label_4
_geom_torsion
_geom_torsion_site_symmetry_1
_geom_torsion_site_symmetry_2
_geom_torsion_site_symmetry_3
_geom_torsion_site_symmetry_4
_geom_torsion_publ_flag
O3A C4A C3A C2A 178.49(10) . . . . ?
O3A C4A C5A C10A -178.51(9) . . . . ?
O3A C4A C5A C6A 2.43(16) . . . . ?
N1 C2 C3 C4 -0.50(18) . . . . ?
N1 C10 C5 C4 -1.08(17) . . . . ?
N1 C10 C5 C6 179.68(10) . . . . ?
N1 C10 C9 C8 179.65(11) . . . . ?
N2 C2 C3 C4 -178.03(11) . . . . ?
N1A C10A C9A C8A -177.53(11) . . . . ?
N1A C10A C5A C4A -0.94(16) . . . . ?
N1A C10A C5A C6A 178.17(10) . . . . ?
N1A C2A C3A C4A 1.04(17) . . . . ?
N2A C2A C3A C4A -178.17(10) . . . . ?
C2 N1 C10 C5 1.26(16) . . . . ?
C2 N1 C10 C9 -177.84(10) . . . . ?
C2 N2 C1 O2 -175.31(11) . . . . ?
C2 N2 C1 O1 4.0(2) . . . . ?
C2 C3 C4 O3 179.25(10) . . . . ?
C2 C3 C4 C5 0.67(17) . . . . ?
C10A N1A C2A N2A 178.99(9) . . . . ?
C10A N1A C2A C3A -0.28(17) . . . . ?
C10A C9A C8A C7A -0.89(19) . . . . ?
C10A C5A C6A C7A -0.46(17) . . . . ?
C2A N1A C10A C9A 179.47(10) . . . . ?
C2A N1A C10A C5A 0.25(16) . . . . ?
C2A N2A C1A O2A -175.10(10) . . . . ?
C2A N2A C1A O1A 4.0(2) . . . . ?
C4A C5A C6A C7A 178.59(11) . . . . ?
C10 N1 C2 N2 177.25(9) . . . . ?
C10 N1 C2 C3 -0.45(17) . . . . ?
C10 C5 C4 O3 -178.65(10) . . . . ?
C10 C5 C4 C3 0.07(17) . . . . ?
C10 C5 C6 C7 0.68(18) . . . . ?
C10 C9 C8 C7 0.73(18) . . . . ?
C5 C10 C9 C8 0.52(17) . . . . ?
C5 C6 C7 C8 0.58(18) . . . . ?
C3A C4A C5A C10A 1.70(16) . . . . ?
C3A C4A C5A C6A -177.37(11) . . . . ?
C1 O2 C11 C12 -179.24(11) . . . . ?
C1 N2 C2 N1 158.40(11) . . . . ?
C1 N2 C2 C3 -23.82(18) . . . . ?
C4 C5 C6 C7 -178.52(11) . . . . ?
C9A C10A C5A C4A 179.85(10) . . . . ?
C9A C10A C5A C6A -1.04(16) . . . . ?
C5A C10A C9A C8A 1.72(18) . . . . ?
C5A C4A C3A C2A -1.73(16) . . . . ?
C5A C6A C7A C8A 1.31(19) . . . . ?
C6A C7A C8A C9A -0.64(19) . . . . ?
C1A O2A C11A C12A 95.16(12) . . . . ?
C1A N2A C2A N1A 165.71(11) . . . . ?
C1A N2A C2A C3A -15.00(18) . . . . ?
C9 C10 C5 C4 178.03(10) . . . . ?
C9 C10 C5 C6 -1.21(17) . . . . ?
C9 C8 C7 C6 -1.30(19) . . . . ?
C6 C5 C4 O3 0.56(16) . . . . ?
C6 C5 C4 C3 179.28(11) . . . . ?
C11A O2A C1A O1A 1.02(17) . . . . ?
C11A O2A C1A N2A -179.84(9) . . . . ?
C13A O3A C4A C3A 0.36(16) . . . . ?
C13A O3A C4A C5A -179.42(9) . . . . ?
C13 O3 C4 C5 178.56(10) . . . . ?
C13 O3 C4 C3 -0.10(17) . . . . ?
C11 O2 C1 O1 -1.78(19) . . . . ?
C11 O2 C1 N2 177.59(11) . . . . ?
